data_4108371
loop_
_publ_author_name
'Stanislav Groysman'
'Jun-Jieh Wang'
'Ranitendranath Tagore'
'Sonny C. Lee'
'Richard H. Holm'

_publ_contact_author_address
;
      Department of Chemistry and Chemical Biology
      Harvard University
      12 Oxford Street
      Cambridge, MA 02138
      USA
;
_publ_contact_author_email holm@chemistry.harvard.edu
_publ_contact_author_fax '617 496-9289'
_publ_contact_author_name 'Richard H. Holm'
_publ_contact_author_phone '617 495-0853'
_publ_section_title
;
 A Biomimetic Approach to Oxidized Sites in the Xanthine Oxidoreductase
 Family: Synthesis and Stereochemistry of Tungsten(VI) Analogue Complexes
;
_journal_name_full 'Journal of the American Chemical Society'
_journal_page_first 12794
_journal_page_last 12807
_journal_paper_doi 10.1021/ja804000k
_journal_volume 130
_journal_year 2008
_chemical_formula_sum 'C30 H43 N O S4 Si W'
_chemical_formula_weight 773.83
_chemical_name_systematic
; 
 ? 
;
_space_group_IT_number 2
_symmetry_cell_setting triclinic
_symmetry_space_group_name_Hall '-P 1'
_symmetry_space_group_name_H-M 'P -1'
_atom_sites_solution_hydrogens geom
_atom_sites_solution_primary direct
_atom_sites_solution_secondary difmap
_audit_creation_method SHELXL-97
_cell_angle_alpha 110.2620(10)
_cell_angle_beta 100.372(2)
_cell_angle_gamma 91.7110(10)
_cell_formula_units_Z 4
_cell_length_a 10.1752(8)
_cell_length_b 16.6951(12)
_cell_length_c 21.7024(15)
_cell_measurement_temperature 193(2)
_cell_volume 3385.0(4)
_computing_cell_refinement 'SMART (Bruker, 2001)'
_computing_data_collection 'SMART (Bruker, 2001)'
_computing_data_reduction 'SAINT (Bruker, 2003)'
_computing_molecular_graphics 'SHELXTL (Bruker, 2000)'
_computing_publication_material 'SHELXTL (Bruker, 2000)'
_computing_structure_refinement 'SHELXL-97 (Sheldrick, 1997)'
_computing_structure_solution 'SHELXS-97 (Sheldrick, 1990)'
_diffrn_ambient_temperature 193(2)
_diffrn_measured_fraction_theta_full 0.997
_diffrn_measured_fraction_theta_max 0.997
_diffrn_measurement_device_type 'Bruker Smart APEX CCD'
_diffrn_measurement_method \w
_diffrn_radiation_monochromator graphite
_diffrn_radiation_source 'fine-focus sealed tube'
_diffrn_radiation_type MoK\a
_diffrn_radiation_wavelength 0.71073
_diffrn_reflns_av_R_equivalents 0.0352
_diffrn_reflns_av_sigmaI/netI 0.0642
_diffrn_reflns_limit_h_max 8
_diffrn_reflns_limit_h_min -12
_diffrn_reflns_limit_k_max 19
_diffrn_reflns_limit_k_min -19
_diffrn_reflns_limit_l_max 25
_diffrn_reflns_limit_l_min -18
_diffrn_reflns_number 19325
_diffrn_reflns_theta_full 25.00
_diffrn_reflns_theta_max 25.00
_diffrn_reflns_theta_min 1.34
_exptl_absorpt_coefficient_mu 3.718
_exptl_absorpt_correction_T_max 0.7075
_exptl_absorpt_correction_T_min 0.2855
_exptl_absorpt_correction_type multi-scan
_exptl_absorpt_process_details 'SADABS (Sheldrick, 2002)'
_exptl_crystal_colour brown
_exptl_crystal_density_diffrn 1.518
_exptl_crystal_description prisms
_exptl_crystal_F_000 1560
_exptl_crystal_size_max 0.45
_exptl_crystal_size_mid 0.25
_exptl_crystal_size_min 0.10
_refine_diff_density_max 1.554
_refine_diff_density_min -1.152
_refine_diff_density_rms 0.133
_refine_ls_extinction_method none
_refine_ls_goodness_of_fit_ref 0.987
_refine_ls_hydrogen_treatment constr
_refine_ls_matrix_type full
_refine_ls_number_parameters 699
_refine_ls_number_reflns 11874
_refine_ls_number_restraints 0
_refine_ls_restrained_S_all 0.987
_refine_ls_R_factor_all 0.0592
_refine_ls_R_factor_gt 0.0409
_refine_ls_shift/su_max 0.001
_refine_ls_shift/su_mean 0.000
_refine_ls_structure_factor_coef Fsqd
_refine_ls_weighting_details 'calc w=1/[\s^2^(Fo^2^)+(0.0494P)^2^+0.0000P] where P=(Fo^2^+2Fc^2^)/3'
_refine_ls_weighting_scheme calc
_refine_ls_wR_factor_gt 0.0938
_refine_ls_wR_factor_ref 0.1055
_reflns_number_gt 8990
_reflns_number_total 11874
_reflns_threshold_expression >2sigma(I)
_cod_data_source_file ja804000k_si_001_7.cif
_cod_data_source_block 18ab
_cod_database_code 4108371

loop_
_symmetry_equiv_pos_as_xyz
'x, y, z'
'-x, -y, -z'

loop_
_atom_site_label
_atom_site_type_symbol
_atom_site_fract_x
_atom_site_fract_y
_atom_site_fract_z
_atom_site_U_iso_or_equiv
_atom_site_adp_type
_atom_site_occupancy
_atom_site_symmetry_multiplicity
_atom_site_calc_flag
_atom_site_refinement_flags
W1 W 0.94031(2) 0.054581(14) 0.321553(11) 0.03139(8) Uani 1 1 d .
W2 W 0.57770(2) 0.445616(15) 0.685054(11) 0.03565(9) Uani 1 1 d .
Si1 Si 0.93321(17) 0.00311(11) 0.15060(8) 0.0354(4) Uani 1 1 d .
S2 S 0.92254(16) 0.01379(11) 0.41623(7) 0.0409(4) Uani 1 1 d .
S5 S 0.38461(17) 0.51860(11) 0.71914(8) 0.0439(4) Uani 1 1 d .
S3 S 1.14785(16) 0.02711(11) 0.34244(8) 0.0461(4) Uani 1 1 d .
S1 S 0.71260(16) -0.01797(11) 0.28426(7) 0.0436(4) Uani 1 1 d .
Si2 Si 0.70637(17) 0.49488(11) 0.85550(8) 0.0370(4) Uani 1 1 d .
S6 S 0.49116(18) 0.47981(10) 0.58667(8) 0.0459(4) Uani 1 1 d .
S4 S 0.93305(19) 0.19041(11) 0.36180(9) 0.0535(4) Uani 1 1 d .
S8 S 0.5328(2) 0.30904(10) 0.64629(9) 0.0542(5) Uani 1 1 d .
S7 S 0.77301(19) 0.47536(12) 0.66691(10) 0.0575(5) Uani 1 1 d .
O1 O 0.9137(4) 0.0268(3) 0.22769(18) 0.0397(10) Uani 1 1 d .
O2 O 0.6162(4) 0.4754(3) 0.77949(19) 0.0416(10) Uani 1 1 d .
C13 C 1.1174(6) 0.0191(4) 0.1513(3) 0.0381(14) Uani 1 1 d .
C24 C 0.3319(6) 0.5151(4) 0.5906(3) 0.0400(15) Uani 1 1 d .
C2 C 0.7571(6) -0.0219(4) 0.4109(3) 0.0384(14) Uani 1 1 d .
C23 C 0.2849(6) 0.5337(4) 0.6499(3) 0.0405(15) Uani 1 1 d .
C38 C 0.9920(7) 0.4888(4) 0.8726(3) 0.0512(17) Uani 1 1 d .
H38 H 0.9779 0.4404 0.8849 0.061 Uiso 1 1 calc R
C7 C 0.8413(6) 0.0783(4) 0.1155(3) 0.0363(14) Uani 1 1 d .
C1 C 0.6619(6) -0.0375(4) 0.3510(3) 0.0399(14) Uani 1 1 d .
C28 C 0.6957(7) 0.3930(4) 0.8739(3) 0.0417(15) Uani 1 1 d .
C19 C 0.8589(7) -0.1118(4) 0.1007(3) 0.0442(16) Uani 1 1 d .
C18 C 1.2124(7) -0.0257(4) 0.1775(3) 0.0414(15) Uani 1 1 d .
H18 H 1.1840 -0.0649 0.1965 0.050 Uiso 1 1 calc R
C32 C 0.7513(9) 0.3087(5) 0.9450(4) 0.067(2) Uani 1 1 d .
H32 H 0.8039 0.3027 0.9837 0.080 Uiso 1 1 calc R
C4 C 0.7186(8) -0.0430(4) 0.4628(3) 0.0519(18) Uani 1 1 d .
H4 H 0.7828 -0.0362 0.5023 0.062 Uiso 1 1 calc R
C29 C 0.6001(7) 0.3259(4) 0.8327(3) 0.0474(16) Uani 1 1 d .
H29 H 0.5469 0.3308 0.7937 0.057 Uiso 1 1 calc R
C34 C 0.8838(6) 0.5304(4) 0.8556(3) 0.0419(15) Uani 1 1 d .
C39 C 0.6274(7) 0.5778(4) 0.9172(3) 0.0464(16) Uani 1 1 d .
C9 C 0.7543(8) 0.1221(5) 0.0211(3) 0.0559(19) Uani 1 1 d .
H9 H 0.7474 0.1148 -0.0248 0.067 Uiso 1 1 calc R
C12 C 0.7732(7) 0.1416(4) 0.1542(3) 0.0510(18) Uani 1 1 d .
H12 H 0.7794 0.1502 0.2003 0.061 Uiso 1 1 calc R
C25 C 0.1613(7) 0.5674(4) 0.6548(4) 0.0556(19) Uani 1 1 d .
H25 H 0.1280 0.5793 0.6949 0.067 Uiso 1 1 calc R
C15 C 1.3019(7) 0.0868(5) 0.1225(3) 0.0523(18) Uani 1 1 d .
H15 H 1.3325 0.1261 0.1041 0.063 Uiso 1 1 calc R
C21 C 0.7039(7) -0.1157(5) 0.0889(3) 0.061(2) Uani 1 1 d .
H21A H 0.6716 -0.0855 0.0585 0.091 Uiso 1 1 calc R
H21B H 0.6766 -0.0882 0.1319 0.091 Uiso 1 1 calc R
H21C H 0.6654 -0.1757 0.0690 0.091 Uiso 1 1 calc R
C16 C 1.3919(7) 0.0397(5) 0.1476(3) 0.0518(18) Uani 1 1 d .
H16 H 1.4838 0.0447 0.1450 0.062 Uiso 1 1 calc R
C40 C 0.4889(7) 0.5412(5) 0.9163(3) 0.064(2) Uani 1 1 d .
H40A H 0.4968 0.4927 0.9319 0.096 Uiso 1 1 calc R
H40B H 0.4354 0.5216 0.8705 0.096 Uiso 1 1 calc R
H40C H 0.4447 0.5856 0.9460 0.096 Uiso 1 1 calc R
C33 C 0.7708(7) 0.3825(5) 0.9304(3) 0.0548(19) Uani 1 1 d .
H33 H 0.8372 0.4270 0.9599 0.066 Uiso 1 1 calc R
C26 C 0.2554(7) 0.5319(4) 0.5372(3) 0.0528(19) Uani 1 1 d .
H26 H 0.2868 0.5190 0.4965 0.063 Uiso 1 1 calc R
C27 C 0.1357(8) 0.5668(5) 0.5422(4) 0.069(2) Uani 1 1 d .
H27 H 0.0863 0.5796 0.5058 0.083 Uiso 1 1 calc R
C8 C 0.8319(7) 0.0710(4) 0.0489(3) 0.0534(19) Uani 1 1 d .
H8 H 0.8799 0.0300 0.0216 0.064 Uiso 1 1 calc R
C20 C 0.9058(8) -0.1695(4) 0.1409(4) 0.065(2) Uani 1 1 d .
H20A H 0.8566 -0.2267 0.1185 0.098 Uiso 1 1 calc R
H20B H 0.8883 -0.1443 0.1863 0.098 Uiso 1 1 calc R
H20C H 1.0022 -0.1742 0.1434 0.098 Uiso 1 1 calc R
C3 C 0.5291(7) -0.0684(4) 0.3455(3) 0.0536(18) Uani 1 1 d .
H3 H 0.4638 -0.0775 0.3059 0.064 Uiso 1 1 calc R
C14 C 1.1662(6) 0.0765(4) 0.1242(3) 0.0428(15) Uani 1 1 d .
H14 H 1.1054 0.1091 0.1066 0.051 Uiso 1 1 calc R
C5 C 0.4945(8) -0.0856(5) 0.3992(4) 0.060(2) Uani 1 1 d .
H5 H 0.4046 -0.1061 0.3962 0.072 Uiso 1 1 calc R
C17 C 1.3471(7) -0.0140(5) 0.1764(3) 0.0524(18) Uani 1 1 d .
H17 H 1.4095 -0.0440 0.1959 0.063 Uiso 1 1 calc R
C42 C 0.7126(8) 0.6049(5) 0.9891(3) 0.062(2) Uani 1 1 d .
H42A H 0.6691 0.6482 1.0201 0.092 Uiso 1 1 calc R
H42B H 0.8023 0.6291 0.9901 0.092 Uiso 1 1 calc R
H42C H 0.7203 0.5547 1.0025 0.092 Uiso 1 1 calc R
C11 C 0.6965(8) 0.1921(5) 0.1260(4) 0.069(2) Uani 1 1 d .
H11 H 0.6486 0.2340 0.1526 0.083 Uiso 1 1 calc R
C10 C 0.6892(8) 0.1822(5) 0.0604(4) 0.062(2) Uani 1 1 d .
H10 H 0.6376 0.2181 0.0420 0.075 Uiso 1 1 calc R
C37 C 1.1218(7) 0.5173(5) 0.8718(4) 0.059(2) Uani 1 1 d .
H37 H 1.1955 0.4884 0.8837 0.071 Uiso 1 1 calc R
C41 C 0.6139(8) 0.6603(4) 0.8989(4) 0.068(2) Uani 1 1 d .
H41A H 0.5696 0.6442 0.8517 0.102 Uiso 1 1 calc R
H41B H 0.7033 0.6896 0.9061 0.102 Uiso 1 1 calc R
H41C H 0.5602 0.6988 0.9274 0.102 Uiso 1 1 calc R
C6 C 0.5887(9) -0.0735(4) 0.4564(4) 0.061(2) Uani 1 1 d .
H6 H 0.5631 -0.0865 0.4922 0.073 Uiso 1 1 calc R
C31 C 0.6560(10) 0.2453(5) 0.9030(4) 0.072(2) Uani 1 1 d .
H31 H 0.6418 0.1951 0.9130 0.087 Uiso 1 1 calc R
C30 C 0.5798(8) 0.2520(4) 0.8465(3) 0.060(2) Uani 1 1 d .
H30 H 0.5142 0.2068 0.8174 0.072 Uiso 1 1 calc R
C36 C 1.1434(7) 0.5879(6) 0.8535(4) 0.069(2) Uani 1 1 d .
H36 H 1.2317 0.6076 0.8530 0.083 Uiso 1 1 calc R
C35 C 0.9081(7) 0.5996(5) 0.8375(4) 0.070(2) Uani 1 1 d .
H35 H 0.8345 0.6286 0.8254 0.084 Uiso 1 1 calc R
C22 C 0.9040(8) -0.1462(4) 0.0338(3) 0.061(2) Uani 1 1 d .
H22A H 0.8654 -0.2058 0.0095 0.091 Uiso 1 1 calc R
H22B H 1.0022 -0.1438 0.0419 0.091 Uiso 1 1 calc R
H22C H 0.8734 -0.1111 0.0070 0.091 Uiso 1 1 calc R
N1 N 0.4205(5) 0.2412(3) 0.3577(2) 0.0386(12) Uani 1 1 d .
C43 C 0.5300(7) 0.2844(4) 0.3374(3) 0.0510(17) Uani 1 1 d .
H43A H 0.4966 0.3359 0.3297 0.061 Uiso 1 1 calc R
H43B H 0.6081 0.3041 0.3755 0.061 Uiso 1 1 calc R
C47 C 0.4671(7) 0.1630(4) 0.3715(3) 0.0479(17) Uani 1 1 d .
H47A H 0.4883 0.1221 0.3299 0.057 Uiso 1 1 calc R
H47B H 0.3917 0.1349 0.3822 0.057 Uiso 1 1 calc R
C46 C 0.2960(6) 0.2101(4) 0.3025(3) 0.0439(16) Uani 1 1 d .
H46A H 0.3183 0.1637 0.2640 0.053 Uiso 1 1 calc R
H46B H 0.2265 0.1849 0.3190 0.053 Uiso 1 1 calc R
C49 C 0.3917(7) 0.3087(4) 0.4205(3) 0.0547(18) Uani 1 1 d .
H49A H 0.4772 0.3304 0.4536 0.066 Uiso 1 1 calc R
H49B H 0.3572 0.3574 0.4088 0.066 Uiso 1 1 calc R
C48 C 0.5886(7) 0.1793(5) 0.4280(3) 0.064(2) Uani 1 1 d .
H48A H 0.6664 0.2023 0.4163 0.096 Uiso 1 1 calc R
H48B H 0.6076 0.1254 0.4346 0.096 Uiso 1 1 calc R
H48C H 0.5701 0.2208 0.4694 0.096 Uiso 1 1 calc R
C45 C 0.2376(9) 0.2784(5) 0.2783(4) 0.074(2) Uani 1 1 d .
H45A H 0.2224 0.3270 0.3166 0.112 Uiso 1 1 calc R
H45B H 0.1521 0.2547 0.2466 0.112 Uiso 1 1 calc R
H45C H 0.3003 0.2979 0.2558 0.112 Uiso 1 1 calc R
C44 C 0.5778(7) 0.2295(5) 0.2756(3) 0.061(2) Uani 1 1 d .
H44A H 0.6059 0.1764 0.2812 0.092 Uiso 1 1 calc R
H44B H 0.6539 0.2610 0.2692 0.092 Uiso 1 1 calc R
H44C H 0.5045 0.2156 0.2363 0.092 Uiso 1 1 calc R
C50 C 0.2916(8) 0.2774(5) 0.4535(4) 0.071(2) Uani 1 1 d .
H50A H 0.2052 0.2579 0.4219 0.106 Uiso 1 1 calc R
H50B H 0.2797 0.3245 0.4936 0.106 Uiso 1 1 calc R
H50C H 0.3253 0.2298 0.4662 0.106 Uiso 1 1 calc R
N2 N 0.9776(5) 0.7355(3) 0.3398(2) 0.0406(12) Uani 1 1 d .
C51 C 1.0696(7) 0.7014(4) 0.2908(3) 0.0501(17) Uani 1 1 d .
H51A H 1.1453 0.6786 0.3129 0.060 Uiso 1 1 calc R
H51B H 1.0191 0.6528 0.2519 0.060 Uiso 1 1 calc R
C56 C 0.8546(7) 0.7688(5) 0.3087(4) 0.062(2) Uani 1 1 d .
H56A H 0.7980 0.7897 0.3426 0.074 Uiso 1 1 calc R
H56B H 0.8850 0.8185 0.2981 0.074 Uiso 1 1 calc R
C53 C 0.9387(7) 0.6619(4) 0.3601(3) 0.0529(18) Uani 1 1 d .
H53A H 1.0216 0.6391 0.3760 0.064 Uiso 1 1 calc R
H53B H 0.8868 0.6156 0.3200 0.064 Uiso 1 1 calc R
C57 C 1.0510(7) 0.8105(4) 0.3999(3) 0.0531(18) Uani 1 1 d .
H57A H 1.0798 0.8558 0.3840 0.064 Uiso 1 1 calc R
H57B H 0.9873 0.8343 0.4295 0.064 Uiso 1 1 calc R
C52 C 1.1267(8) 0.7651(5) 0.2649(4) 0.071(2) Uani 1 1 d .
H52A H 1.0533 0.7854 0.2400 0.107 Uiso 1 1 calc R
H52B H 1.1869 0.7373 0.2351 0.107 Uiso 1 1 calc R
H52C H 1.1770 0.8139 0.3027 0.107 Uiso 1 1 calc R
C55 C 0.7694(8) 0.7044(6) 0.2462(4) 0.082(3) Uani 1 1 d .
H55A H 0.8258 0.6792 0.2136 0.123 Uiso 1 1 calc R
H55B H 0.6997 0.7330 0.2268 0.123 Uiso 1 1 calc R
H55C H 0.7272 0.6591 0.2573 0.123 Uiso 1 1 calc R
C58 C 1.1718(8) 0.7901(5) 0.4407(4) 0.071(2) Uani 1 1 d .
H58A H 1.1464 0.7422 0.4538 0.106 Uiso 1 1 calc R
H58B H 1.2067 0.8406 0.4809 0.106 Uiso 1 1 calc R
H58C H 1.2413 0.7742 0.4139 0.106 Uiso 1 1 calc R
C54 C 0.8565(8) 0.6840(5) 0.4143(4) 0.071(2) Uani 1 1 d .
H54A H 0.9067 0.7297 0.4545 0.106 Uiso 1 1 calc R
H54B H 0.8380 0.6330 0.4252 0.106 Uiso 1 1 calc R
H54C H 0.7716 0.7034 0.3983 0.106 Uiso 1 1 calc R
C59 C 0.0878(8) 0.5831(4) 0.6005(4) 0.067(2) Uani 1 1 d .
H59 H 0.0034 0.6054 0.6035 0.080 Uiso 1 1 calc R
C60 C 1.0362(8) 0.6287(6) 0.8362(4) 0.082(3) Uani 1 1 d .
H60 H 1.0494 0.6768 0.8234 0.099 Uiso 1 1 calc R

loop_
_atom_site_aniso_label
_atom_site_aniso_U_11
_atom_site_aniso_U_22
_atom_site_aniso_U_33
_atom_site_aniso_U_23
_atom_site_aniso_U_13
_atom_site_aniso_U_12
W1 0.03272(15) 0.03315(15) 0.03113(14) 0.01529(10) 0.00589(10) 0.00311(10)
W2 0.03556(16) 0.03275(15) 0.04353(16) 0.01829(12) 0.00994(11) 0.00900(11)
Si1 0.0366(10) 0.0421(10) 0.0326(8) 0.0201(7) 0.0063(7) 0.0052(7)
S2 0.0417(10) 0.0528(10) 0.0350(8) 0.0244(7) 0.0066(6) 0.0094(7)
S5 0.0378(9) 0.0523(10) 0.0446(9) 0.0201(8) 0.0084(7) 0.0139(8)
S3 0.0336(9) 0.0559(11) 0.0546(10) 0.0275(8) 0.0073(7) 0.0066(8)
S1 0.0386(9) 0.0579(10) 0.0343(8) 0.0194(8) 0.0029(6) -0.0062(8)
Si2 0.0279(9) 0.0448(10) 0.0434(9) 0.0228(8) 0.0053(7) 0.0067(7)
S6 0.0612(12) 0.0409(9) 0.0380(9) 0.0167(7) 0.0100(7) 0.0099(8)
S4 0.0570(12) 0.0342(9) 0.0688(12) 0.0188(8) 0.0107(9) 0.0059(8)
S8 0.0641(13) 0.0322(9) 0.0698(12) 0.0209(8) 0.0165(9) 0.0100(8)
S7 0.0454(11) 0.0587(12) 0.0874(14) 0.0411(10) 0.0289(9) 0.0177(9)
O1 0.039(3) 0.053(3) 0.032(2) 0.0207(19) 0.0079(17) 0.005(2)
O2 0.038(3) 0.047(3) 0.044(2) 0.025(2) 0.0031(18) 0.004(2)
C13 0.039(4) 0.045(4) 0.029(3) 0.014(3) 0.002(2) 0.004(3)
C24 0.047(4) 0.029(3) 0.042(4) 0.016(3) -0.003(3) -0.002(3)
C2 0.049(4) 0.032(3) 0.038(3) 0.015(3) 0.015(3) 0.010(3)
C23 0.035(4) 0.033(3) 0.049(4) 0.018(3) -0.007(3) -0.004(3)
C38 0.039(4) 0.056(4) 0.058(4) 0.019(3) 0.010(3) 0.013(3)
C7 0.032(3) 0.045(4) 0.039(3) 0.025(3) 0.006(3) 0.000(3)
C1 0.041(4) 0.037(3) 0.042(3) 0.011(3) 0.013(3) 0.002(3)
C28 0.046(4) 0.044(4) 0.043(4) 0.022(3) 0.015(3) 0.016(3)
C19 0.050(4) 0.047(4) 0.035(3) 0.017(3) 0.003(3) 0.002(3)
C18 0.054(4) 0.038(4) 0.036(3) 0.018(3) 0.009(3) 0.009(3)
C32 0.092(7) 0.067(5) 0.051(4) 0.037(4) 0.007(4) 0.022(5)
C4 0.076(6) 0.048(4) 0.042(4) 0.022(3) 0.024(3) 0.011(4)
C29 0.052(4) 0.051(4) 0.047(4) 0.027(3) 0.011(3) 0.012(3)
C34 0.027(3) 0.062(4) 0.038(3) 0.022(3) 0.001(2) 0.005(3)
C39 0.038(4) 0.050(4) 0.048(4) 0.017(3) 0.002(3) 0.011(3)
C9 0.072(5) 0.064(5) 0.040(4) 0.029(4) 0.006(3) 0.019(4)
C12 0.067(5) 0.056(4) 0.045(4) 0.027(3) 0.031(3) 0.023(4)
C25 0.043(4) 0.049(4) 0.068(5) 0.019(4) 0.000(3) 0.012(3)
C15 0.053(5) 0.064(5) 0.039(4) 0.015(3) 0.016(3) -0.005(4)
C21 0.052(5) 0.065(5) 0.059(4) 0.020(4) 0.002(3) -0.010(4)
C16 0.038(4) 0.062(5) 0.046(4) 0.005(3) 0.013(3) 0.003(3)
C40 0.045(5) 0.080(6) 0.058(4) 0.012(4) 0.017(3) 0.014(4)
C33 0.063(5) 0.058(5) 0.048(4) 0.028(4) 0.004(3) 0.013(4)
C26 0.062(5) 0.041(4) 0.048(4) 0.021(3) -0.016(3) -0.009(3)
C27 0.064(6) 0.047(4) 0.081(6) 0.027(4) -0.032(4) -0.003(4)
C8 0.073(5) 0.056(4) 0.038(4) 0.022(3) 0.011(3) 0.029(4)
C20 0.080(6) 0.050(5) 0.066(5) 0.031(4) 0.000(4) -0.002(4)
C3 0.048(5) 0.054(4) 0.061(4) 0.021(4) 0.016(3) 0.000(3)
C14 0.044(4) 0.051(4) 0.036(3) 0.019(3) 0.008(3) 0.007(3)
C5 0.060(5) 0.055(5) 0.068(5) 0.018(4) 0.030(4) -0.008(4)
C17 0.040(4) 0.058(5) 0.058(4) 0.018(4) 0.009(3) 0.017(3)
C42 0.059(5) 0.061(5) 0.053(4) 0.012(4) -0.001(3) 0.012(4)
C11 0.085(6) 0.085(6) 0.073(5) 0.052(5) 0.049(4) 0.053(5)
C10 0.062(5) 0.079(6) 0.073(5) 0.055(5) 0.025(4) 0.029(4)
C37 0.030(4) 0.072(5) 0.068(5) 0.019(4) 0.004(3) 0.007(4)
C41 0.075(6) 0.045(4) 0.078(5) 0.017(4) 0.007(4) 0.022(4)
C6 0.086(6) 0.054(5) 0.063(5) 0.033(4) 0.043(4) 0.013(4)
C31 0.124(8) 0.047(5) 0.052(5) 0.026(4) 0.016(5) 0.012(5)
C30 0.080(6) 0.046(4) 0.058(4) 0.026(4) 0.012(4) 0.003(4)
C36 0.032(4) 0.106(7) 0.075(5) 0.040(5) 0.012(4) -0.001(4)
C35 0.035(4) 0.100(6) 0.099(6) 0.068(5) 0.004(4) 0.008(4)
C22 0.092(6) 0.041(4) 0.049(4) 0.013(3) 0.018(4) 0.002(4)
N1 0.038(3) 0.036(3) 0.038(3) 0.006(2) 0.012(2) 0.000(2)
C43 0.047(4) 0.050(4) 0.053(4) 0.010(3) 0.021(3) -0.010(3)
C47 0.045(4) 0.042(4) 0.052(4) 0.017(3) -0.002(3) -0.001(3)
C46 0.044(4) 0.040(4) 0.044(4) 0.012(3) 0.005(3) 0.004(3)
C49 0.066(5) 0.042(4) 0.047(4) 0.000(3) 0.024(3) -0.005(3)
C48 0.050(5) 0.077(5) 0.059(5) 0.023(4) 0.000(3) 0.005(4)
C45 0.079(6) 0.063(5) 0.084(6) 0.036(4) 0.003(4) 0.016(4)
C44 0.056(5) 0.062(5) 0.059(4) 0.006(4) 0.028(4) -0.009(4)
C50 0.066(6) 0.076(6) 0.059(5) 0.003(4) 0.032(4) -0.014(4)
N2 0.039(3) 0.041(3) 0.043(3) 0.016(2) 0.010(2) 0.011(2)
C51 0.047(4) 0.056(4) 0.052(4) 0.021(3) 0.016(3) 0.014(3)
C56 0.038(4) 0.076(5) 0.074(5) 0.036(4) -0.003(3) 0.017(4)
C53 0.060(5) 0.046(4) 0.059(4) 0.021(3) 0.021(3) 0.006(3)
C57 0.051(5) 0.050(4) 0.055(4) 0.017(3) 0.007(3) 0.004(3)
C52 0.067(6) 0.095(6) 0.081(5) 0.058(5) 0.030(4) 0.029(5)
C55 0.051(5) 0.110(7) 0.083(6) 0.049(5) -0.018(4) -0.019(5)
C58 0.051(5) 0.076(6) 0.067(5) 0.013(4) -0.009(4) 0.010(4)
C54 0.068(6) 0.080(6) 0.069(5) 0.026(4) 0.030(4) -0.003(4)
C59 0.049(5) 0.047(4) 0.085(6) 0.016(4) -0.022(4) 0.010(4)
C60 0.038(5) 0.122(8) 0.113(7) 0.079(6) 0.009(4) 0.000(5)

loop_
_atom_type_symbol
_atom_type_description
_atom_type_scat_dispersion_real
_atom_type_scat_dispersion_imag
_atom_type_scat_source
C C 0.0033 0.0016 'International Tables Vol C Tables 4.2.6.8 and 6.1.1.4'
H H 0.0000 0.0000 'International Tables Vol C Tables 4.2.6.8 and 6.1.1.4'
N N 0.0061 0.0033 'International Tables Vol C Tables 4.2.6.8 and 6.1.1.4'
O O 0.0106 0.0060 'International Tables Vol C Tables 4.2.6.8 and 6.1.1.4'
S S 0.1246 0.1234 'International Tables Vol C Tables 4.2.6.8 and 6.1.1.4'
W W -0.8490 6.8722 'International Tables Vol C Tables 4.2.6.8 and 6.1.1.4'
Si Si 0.0817 0.0704 'International Tables Vol C Tables 4.2.6.8 and 6.1.1.4'

loop_
_geom_angle_atom_site_label_1
_geom_angle_atom_site_label_2
_geom_angle_atom_site_label_3
_geom_angle
O1 W1 S4 104.87(13)
O1 W1 S3 99.96(13)
S4 W1 S3 108.65(7)
O1 W1 S2 149.89(13)
S4 W1 S2 102.06(6)
S3 W1 S2 83.77(6)
O1 W1 S1 78.48(13)
S4 W1 S1 109.83(7)
S3 W1 S1 140.50(6)
S2 W1 S1 79.94(5)
O2 W2 S8 104.43(13)
O2 W2 S7 101.32(14)
S8 W2 S7 108.37(7)
O2 W2 S6 150.48(13)
S8 W2 S6 100.95(6)
S7 W2 S6 84.54(7)
O2 W2 S5 76.89(13)
S8 W2 S5 111.57(7)
S7 W2 S5 139.15(6)
S6 W2 S5 79.95(6)
O1 Si1 C7 108.0(2)
O1 Si1 C13 108.7(2)
C7 Si1 C13 109.4(3)
O1 Si1 C19 108.3(3)
C7 Si1 C19 110.1(3)
C13 Si1 C19 112.3(3)
C2 S2 W1 110.20(19)
C23 S5 W2 109.3(2)
C1 S1 W1 109.5(2)
O2 Si2 C39 108.2(2)
O2 Si2 C28 107.7(3)
C39 Si2 C28 107.9(3)
O2 Si2 C34 107.6(2)
C39 Si2 C34 113.3(3)
C28 Si2 C34 111.9(3)
C24 S6 W2 109.8(2)
Si1 O1 W1 165.0(3)
Si2 O2 W2 158.4(3)
C18 C13 C14 116.4(6)
C18 C13 Si1 122.5(5)
C14 C13 Si1 121.1(4)
C23 C24 C26 119.0(6)
C23 C24 S6 119.7(4)
C26 C24 S6 121.1(6)
C4 C2 C1 118.9(6)
C4 C2 S2 121.2(5)
C1 C2 S2 119.7(5)
C24 C23 C25 120.0(6)
C24 C23 S5 119.5(5)
C25 C23 S5 120.5(5)
C34 C38 C37 120.6(7)
C8 C7 C12 116.8(6)
C8 C7 Si1 121.9(5)
C12 C7 Si1 121.2(4)
C3 C1 C2 120.1(6)
C3 C1 S1 121.0(5)
C2 C1 S1 118.9(5)
C29 C28 C33 116.5(6)
C29 C28 Si2 119.4(4)
C33 C28 Si2 123.9(5)
C22 C19 C20 108.2(6)
C22 C19 C21 110.2(5)
C20 C19 C21 108.4(6)
C22 C19 Si1 111.3(5)
C20 C19 Si1 109.5(4)
C21 C19 Si1 109.1(5)
C17 C18 C13 121.5(6)
C31 C32 C33 118.9(7)
C6 C4 C2 120.0(6)
C30 C29 C28 122.2(6)
C35 C34 C38 117.9(6)
C35 C34 Si2 119.5(5)
C38 C34 Si2 122.6(5)
C40 C39 C42 108.9(6)
C40 C39 C41 108.7(6)
C42 C39 C41 107.6(6)
C40 C39 Si2 109.2(5)
C42 C39 Si2 111.3(5)
C41 C39 Si2 111.0(5)
C10 C9 C8 119.1(6)
C11 C12 C7 120.5(6)
C59 C25 C23 119.3(7)
C16 C15 C14 120.0(7)
C17 C16 C15 119.2(7)
C32 C33 C28 121.9(7)
C27 C26 C24 121.4(7)
C26 C27 C59 119.4(7)
C7 C8 C9 122.0(6)
C5 C3 C1 118.9(7)
C15 C14 C13 121.5(6)
C6 C5 C3 120.9(7)
C16 C17 C18 121.3(6)
C10 C11 C12 120.6(7)
C9 C10 C11 120.9(6)
C36 C37 C38 120.2(7)
C4 C6 C5 121.1(6)
C32 C31 C30 121.7(7)
C31 C30 C29 118.8(7)
C60 C36 C37 119.2(7)
C34 C35 C60 122.3(7)
C47 N1 C46 106.3(4)
C47 N1 C43 110.7(5)
C46 N1 C43 111.8(5)
C47 N1 C49 111.2(5)
C46 N1 C49 111.6(5)
C43 N1 C49 105.4(4)
C44 C43 N1 115.7(5)
N1 C47 C48 115.8(5)
C45 C46 N1 114.7(6)
C50 C49 N1 114.8(5)
C53 N2 C57 111.0(5)
C53 N2 C51 106.0(5)
C57 N2 C51 109.9(5)
C53 N2 C56 111.5(5)
C57 N2 C56 106.6(5)
C51 N2 C56 111.9(5)
C52 C51 N2 116.0(6)
C55 C56 N2 115.2(6)
N2 C53 C54 115.1(6)
C58 C57 N2 115.3(6)
C27 C59 C25 120.9(7)
C36 C60 C35 119.8(8)

loop_
_geom_bond_atom_site_label_1
_geom_bond_atom_site_label_2
_geom_bond_distance
W1 O1 1.891(4)
W1 S4 2.1383(17)
W1 S3 2.1754(16)
W1 S2 2.4113(15)
W1 S1 2.4431(16)
W2 O2 1.896(4)
W2 S8 2.1415(17)
W2 S7 2.1701(19)
W2 S6 2.4202(15)
W2 S5 2.4359(16)
Si1 O1 1.631(4)
Si1 C7 1.872(6)
Si1 C13 1.881(6)
Si1 C19 1.899(7)
S2 C2 1.739(7)
S5 C23 1.756(6)
S1 C1 1.748(6)
Si2 O2 1.654(4)
Si2 C39 1.877(7)
Si2 C28 1.881(6)
Si2 C34 1.883(6)
S6 C24 1.747(7)
C13 C18 1.398(8)
C13 C14 1.408(8)
C24 C23 1.391(9)
C24 C26 1.393(8)
C2 C4 1.405(8)
C2 C1 1.411(8)
C23 C25 1.400(9)
C38 C34 1.380(8)
C38 C37 1.395(9)
C7 C8 1.392(8)
C7 C12 1.394(8)
C1 C3 1.401(9)
C28 C29 1.389(9)
C28 C33 1.393(8)
C19 C22 1.525(9)
C19 C20 1.541(8)
C19 C21 1.547(9)
C18 C17 1.384(9)
C32 C31 1.358(11)
C32 C33 1.392(10)
C4 C6 1.368(10)
C29 C30 1.386(9)
C34 C35 1.372(9)
C39 C40 1.514(10)
C39 C42 1.546(8)
C39 C41 1.564(9)
C9 C10 1.350(10)
C9 C8 1.393(8)
C12 C11 1.385(9)
C25 C59 1.388(9)
C15 C16 1.383(9)
C15 C14 1.395(9)
C16 C17 1.366(9)
C26 C27 1.371(11)
C27 C59 1.380(11)
C3 C5 1.390(9)
C5 C6 1.375(10)
C11 C10 1.364(9)
C37 C36 1.392(11)
C31 C30 1.367(9)
C36 C60 1.366(10)
C35 C60 1.385(10)
N1 C47 1.508(8)
N1 C46 1.514(7)
N1 C43 1.518(8)
N1 C49 1.521(7)
C43 C44 1.513(9)
C47 C48 1.519(8)
C46 C45 1.509(9)
C49 C50 1.520(9)
N2 C53 1.507(8)
N2 C57 1.513(8)
N2 C51 1.518(8)
N2 C56 1.525(8)
C51 C52 1.509(9)
C56 C55 1.503(10)
C53 C54 1.514(9)
C57 C58 1.500(9)
